data_7215450
loop_
_publ_author_name
'da Luz, Leonis L.'
'Lucena Viana, B\'arbara F.'
'da Silva, Gabriel C. Oliveira'
'Gatto, Claudia C.'
'Fontes, Adriana M.'
'Malta, Marcos'
'Weber, Ingrid T.'
'Rodrigues, Marcelo O.'
'J\'unior, Severino Alves'

_publ_section_title
;
 Controlling the energy transfer in lanthanide--organic frameworks for the
 production of white-light emitting materials
;
_journal_issue 30
_journal_name_full CrystEngComm
_journal_page_first 6914
_journal_paper_doi 10.1039/C4CE00538D
_journal_volume 16
_journal_year 2014
_chemical_formula_moiety 'C6 H10 Gd O11'
_chemical_formula_sum 'C6 H10 Gd O11'
_chemical_formula_weight 415.39
_space_group_IT_number 14
_symmetry_cell_setting monoclinic
_symmetry_space_group_name_Hall '-P 2yn'
_symmetry_space_group_name_H-M 'P 1 21/n 1'
_atom_sites_solution_hydrogens geom
_atom_sites_solution_primary direct
_atom_sites_solution_secondary difmap
_audit_conform_dict_location ftp://ftp.iucr.org/pub/cif_core.dic
_audit_conform_dict_name cif_core.dic
_audit_conform_dict_version 2.4
_audit_creation_date 2014-04-17T11:56:19-00:00
_audit_creation_method 'WinGX routine CIF_UPDATE'
_cell_angle_alpha 90
_cell_angle_beta 94.652(7)
_cell_angle_gamma 90
_cell_formula_units_Z 4
_cell_length_a 8.4612(9)
_cell_length_b 13.1272(16)
_cell_length_c 9.4855(11)
_cell_measurement_reflns_used 4123
_cell_measurement_temperature 296(2)
_cell_measurement_theta_max 25.061
_cell_measurement_theta_min 2.4151
_cell_volume 1050.1(2)
_computing_cell_refinement 'SAINT V8.18C (Bruker AXS Inc.)'
_computing_data_collection 'Bruker Instrument Service v2011.2.0.0'
_computing_data_reduction 'SAINT V8.18C (Bruker AXS Inc.)'
_computing_molecular_graphics 'Ortep-3 for Windows (Farrugia, 1997)'
_computing_publication_material 'SHELXTL (Sheldrick, 2008)'
_computing_structure_refinement 'SHELXL-97 (Sheldrick, 2008)'
_computing_structure_solution 'SHELXS-97 (Sheldrick, 2008)'
_diffrn_ambient_temperature 296(2)
_diffrn_measured_fraction_theta_full 0.984
_diffrn_measured_fraction_theta_max 0.984
_diffrn_measurement_device_type 'Bruker APEX-II CCD'
_diffrn_measurement_method '\f and \w scans'
_diffrn_radiation_monochromator graphite
_diffrn_radiation_type MoK\a
_diffrn_radiation_wavelength 0.71073
_diffrn_reflns_av_R_equivalents 0.0202
_diffrn_reflns_av_unetI/netI 0.0214
_diffrn_reflns_limit_h_max 10
_diffrn_reflns_limit_h_min -10
_diffrn_reflns_limit_k_max 9
_diffrn_reflns_limit_k_min -15
_diffrn_reflns_limit_l_max 11
_diffrn_reflns_limit_l_min -11
_diffrn_reflns_number 5420
_diffrn_reflns_theta_full 25.09
_diffrn_reflns_theta_max 25.09
_diffrn_reflns_theta_min 2.65
_exptl_absorpt_coefficient_mu 6.374
_exptl_absorpt_correction_T_max 1.0000
_exptl_absorpt_correction_T_min 0.7200
_exptl_absorpt_correction_type multi-scan
_exptl_absorpt_process_details 'SADABS V2008/1 (Bruker AXS)'
_exptl_crystal_colour colourless
_exptl_crystal_density_diffrn 2.627
_exptl_crystal_density_method 'not measured'
_exptl_crystal_description prism
_exptl_crystal_F_000 792
_exptl_crystal_size_max 0.32
_exptl_crystal_size_mid 0.25
_exptl_crystal_size_min 0.17
_refine_diff_density_max 0.889
_refine_diff_density_min -0.567
_refine_diff_density_rms 0.106
_refine_ls_extinction_method none
_refine_ls_goodness_of_fit_ref 1.152
_refine_ls_hydrogen_treatment mixed
_refine_ls_matrix_type full
_refine_ls_number_parameters 187
_refine_ls_number_reflns 1848
_refine_ls_number_restraints 0
_refine_ls_restrained_S_all 1.152
_refine_ls_R_factor_all 0.0201
_refine_ls_R_factor_gt 0.0186
_refine_ls_shift/su_max 0.001
_refine_ls_shift/su_mean 0
_refine_ls_structure_factor_coef Fsqd
_refine_ls_weighting_details 'calc w=1/[\s^2^(Fo^2^)+(0.0151P)^2^+2.8385P] where P=(Fo^2^+2Fc^2^)/3'
_refine_ls_weighting_scheme calc
_refine_ls_wR_factor_gt 0.0453
_refine_ls_wR_factor_ref 0.0459
_reflns_number_gt 1759
_reflns_number_total 1848
_reflns_threshold_expression >2sigma(I)
_cod_data_source_file c4ce00538d2.cif
_cod_data_source_block scan_0m_p21_n
_cod_depositor_comments 'Adding full bibliography for 7215449--7215451.cif.'
_cod_original_sg_symbol_H-M P21/n
_cod_database_code 7215450

loop_
_symmetry_equiv_pos_as_xyz
'x, y, z'
'-x+1/2, y+1/2, -z+1/2'
'-x, -y, -z'
'x-1/2, -y-1/2, z-1/2'

loop_
_atom_site_label
_atom_site_type_symbol
_atom_site_fract_x
_atom_site_fract_y
_atom_site_fract_z
_atom_site_U_iso_or_equiv
_atom_site_adp_type
_atom_site_occupancy
_atom_site_symmetry_multiplicity
_atom_site_calc_flag
Gd1 Gd -0.03892(2) 0.268661(14) 0.508060(18) 0.01081(8) Uani 1 1 d
O1 O 0.1587(3) 0.1382(2) 0.6109(3) 0.0243(7) Uani 1 1 d
O11 O 0.5195(4) 0.6362(3) 0.4406(4) 0.0397(9) Uani 1 1 d
O2 O 0.2172(3) 0.2125(2) 0.4162(3) 0.0184(6) Uani 1 1 d
O6 O -0.1497(3) 0.3861(2) 0.6579(3) 0.0173(6) Uani 1 1 d
O5 O -0.3320(3) 0.4892(2) 0.7320(3) 0.0243(7) Uani 1 1 d
O8 O -0.3075(4) 0.2737(3) 0.4033(4) 0.0320(8) Uani 1 1 d
O3 O -0.0368(3) 0.2943(2) 0.2489(3) 0.0194(6) Uani 1 1 d
O7 O -0.1484(4) 0.1851(3) 0.6962(4) 0.0284(8) Uani 1 1 d
O9 O 0.1699(4) 0.3760(3) 0.6154(4) 0.0307(8) Uani 1 1 d
C4 C 0.2466(4) 0.1475(3) 0.5113(4) 0.0127(8) Uani 1 1 d
C1 C 0.3819(4) 0.0743(3) 0.5022(4) 0.0111(7) Uani 1 1 d
C2 C 0.4760(4) 0.0491(3) 0.6263(4) 0.0120(8) Uani 1 1 d
C5 C -0.0391(4) 0.3889(3) 0.2566(4) 0.0137(8) Uani 1 1 d
C3 C -0.0922(4) 0.4738(3) 0.8758(4) 0.0107(7) Uani 1 1 d
C6 C -0.1992(4) 0.4478(3) 0.7433(4) 0.0120(8) Uani 1 1 d
O4 O -0.0495(4) 0.4323(2) 0.3732(3) 0.0284(7) Uani 1 1 d
O10 O -0.1099(4) 0.1018(3) 0.3992(4) 0.0352(8) Uani 1 1 d
H7A H -0.160(6) 0.123(5) 0.710(5) 0.030(15) Uiso 1 1 d
H7B H -0.184(6) 0.214(5) 0.746(6) 0.027(17) Uiso 1 1 d
H8A H -0.375(7) 0.299(5) 0.442(6) 0.040(18) Uiso 1 1 d
H8B H -0.321(7) 0.294(5) 0.326(7) 0.047(19) Uiso 1 1 d
H9B H 0.251(7) 0.377(4) 0.593(6) 0.035(17) Uiso 1 1 d
H9A H 0.146(7) 0.440(6) 0.609(7) 0.05(2) Uiso 1 1 d

loop_
_atom_site_aniso_label
_atom_site_aniso_U_11
_atom_site_aniso_U_22
_atom_site_aniso_U_33
_atom_site_aniso_U_23
_atom_site_aniso_U_13
_atom_site_aniso_U_12
Gd1 0.01266(11) 0.00891(12) 0.01087(11) 0.00104(7) 0.00099(7) 0.00144(7)
O1 0.0229(15) 0.0300(19) 0.0210(15) 0.0093(13) 0.0083(12) 0.0135(13)
O11 0.0237(16) 0.058(3) 0.0377(19) -0.0170(18) 0.0024(14) -0.0087(16)
O2 0.0203(14) 0.0182(16) 0.0168(14) 0.0052(12) 0.0021(11) 0.0073(12)
O6 0.0210(14) 0.0169(16) 0.0142(14) -0.0049(12) 0.0026(11) -0.0006(12)
O5 0.0205(15) 0.0201(17) 0.0305(17) -0.0120(13) -0.0102(12) 0.0093(13)
O8 0.0202(17) 0.052(3) 0.0230(19) -0.0060(17) -0.0017(14) 0.0022(16)
O3 0.0324(16) 0.0095(16) 0.0168(14) 0.0035(11) 0.0050(12) 0.0033(12)
O7 0.045(2) 0.0119(19) 0.0320(19) 0.0028(16) 0.0239(16) 0.0027(16)
O9 0.0167(17) 0.024(2) 0.051(2) -0.0116(16) 0.0035(15) -0.0009(15)
C4 0.0169(18) 0.009(2) 0.0117(18) -0.0019(15) -0.0009(14) -0.0008(16)
C1 0.0128(17) 0.009(2) 0.0111(18) 0.0011(14) 0.0001(14) -0.0003(15)
C2 0.0140(17) 0.012(2) 0.0096(17) 0.0009(15) 0.0012(14) 0.0008(15)
C5 0.0157(18) 0.015(2) 0.0105(19) 0.0025(16) -0.0004(14) -0.0039(16)
C3 0.0120(17) 0.0076(19) 0.0122(18) -0.0025(15) 0.0000(14) 0.0010(15)
C6 0.0166(18) 0.0081(19) 0.0112(18) 0.0015(15) 0.0001(15) -0.0034(16)
O4 0.060(2) 0.0150(17) 0.0110(14) -0.0004(12) 0.0045(13) -0.0113(15)
O10 0.055(2) 0.0176(18) 0.0334(19) -0.0050(14) 0.0063(16) -0.0106(16)

loop_
_atom_type_symbol
_atom_type_description
_atom_type_scat_dispersion_real
_atom_type_scat_dispersion_imag
_atom_type_scat_source
C C 0.0033 0.0016 'International Tables Vol C Tables 4.2.6.8 and 6.1.1.4'
H H 0 0 'International Tables Vol C Tables 4.2.6.8 and 6.1.1.4'
O O 0.0106 0.006 'International Tables Vol C Tables 4.2.6.8 and 6.1.1.4'
Gd Gd -0.1653 3.9035 'International Tables Vol C Tables 4.2.6.8 and 6.1.1.4'

loop_
_geom_angle_atom_site_label_1
_geom_angle_atom_site_label_2
_geom_angle_atom_site_label_3
_geom_angle
_geom_angle_site_symmetry_1
_geom_angle_site_symmetry_3
O6 Gd1 O7 69.15(12) . .
O6 Gd1 O8 79.74(12) . .
O7 Gd1 O8 84.80(14) . .
O6 Gd1 O9 71.10(11) . .
O7 Gd1 O9 105.77(13) . .
O8 Gd1 O9 142.28(13) . .
O6 Gd1 O10 137.71(11) . .
O7 Gd1 O10 78.85(13) . .
O8 Gd1 O10 70.29(13) . .
O9 Gd1 O10 146.65(12) . .
O6 Gd1 O3 123.15(9) . .
O7 Gd1 O3 148.32(12) . .
O8 Gd1 O3 70.71(12) . .
O9 Gd1 O3 105.90(11) . .
O10 Gd1 O3 74.22(10) . .
O6 Gd1 O4 75.26(10) . .
O7 Gd1 O4 142.26(12) . .
O8 Gd1 O4 76.78(13) . .
O9 Gd1 O4 73.11(12) . .
O10 Gd1 O4 123.36(11) . .
O3 Gd1 O4 51.62(9) . .
O6 Gd1 O2 143.38(9) . .
O7 Gd1 O2 122.10(11) . .
O8 Gd1 O2 132.63(12) . .
O9 Gd1 O2 72.28(11) . .
O10 Gd1 O2 77.43(11) . .
O3 Gd1 O2 67.69(9) . .
O4 Gd1 O2 94.07(10) . .
O6 Gd1 O1 119.68(9) . .
O7 Gd1 O1 71.36(11) . .
O8 Gd1 O1 138.54(12) . .
O9 Gd1 O1 78.17(12) . .
O10 Gd1 O1 72.09(11) . .
O3 Gd1 O1 114.55(9) . .
O4 Gd1 O1 140.70(10) . .
O2 Gd1 O1 51.23(9) . .
O6 Gd1 C5 99.77(11) . .
O7 Gd1 C5 156.63(12) . .
O8 Gd1 C5 72.76(12) . .
O9 Gd1 C5 88.88(12) . .
O10 Gd1 C5 99.03(11) . .
O3 Gd1 C5 25.71(10) . .
O4 Gd1 C5 25.94(10) . .
O2 Gd1 C5 79.33(10) . .
O1 Gd1 C5 130.55(10) . .
O6 Gd1 C4 136.93(10) . .
O7 Gd1 C4 96.65(12) . .
O8 Gd1 C4 141.26(12) . .
O9 Gd1 C4 74.61(12) . .
O10 Gd1 C4 72.05(11) . .
O3 Gd1 C4 90.69(10) . .
O4 Gd1 C4 118.29(11) . .
O2 Gd1 C4 25.59(10) . .
O1 Gd1 C4 25.68(10) . .
C5 Gd1 C4 104.87(11) . .
C4 O1 Gd1 93.3(2) . .
C4 O2 Gd1 94.4(2) . .
C6 O6 Gd1 175.7(3) . .
Gd1 O8 H8A 121(4) . .
Gd1 O8 H8B 117(4) . .
H8A O8 H8B 104(6) . .
C5 O3 Gd1 94.3(2) . .
Gd1 O7 H7A 129(4) . .
Gd1 O7 H7B 119(5) . .
H7A O7 H7B 112(6) . .
Gd1 O9 H9B 124(5) . .
Gd1 O9 H9A 112(4) . .
H9B O9 H9A 101(6) . .
O2 C4 O1 120.9(4) . .
O2 C4 C1 120.1(3) . .
O1 C4 C1 118.8(3) . .
O2 C4 Gd1 60.05(19) . .
O1 C4 Gd1 61.0(2) . .
C1 C4 Gd1 172.5(3) . .
C3 C1 C2 119.8(3) 4_665 .
C3 C1 C4 121.0(3) 4_665 .
C2 C1 C4 119.0(3) . .
C3 C2 C1 120.5(3) 2_546 .
C3 C2 C5 120.4(3) 2_546 4_666
C1 C2 C5 118.9(3) . 4_666
O3 C5 O4 120.5(3) . .
O3 C5 C2 119.4(3) . 4_565
O4 C5 C2 120.0(4) . 4_565
O3 C5 Gd1 59.97(19) . .
O4 C5 Gd1 60.7(2) . .
C2 C5 Gd1 175.0(3) 4_565 .
C1 C3 C2 119.7(3) 4_566 2_556
C1 C3 C6 118.9(3) 4_566 .
C2 C3 C6 121.2(3) 2_556 .
O6 C6 O5 125.4(3) . .
O6 C6 C3 118.3(3) . .
O5 C6 C3 116.3(3) . .
C5 O4 Gd1 93.4(2) . .

loop_
_geom_bond_atom_site_label_1
_geom_bond_atom_site_label_2
_geom_bond_distance
_geom_bond_site_symmetry_2
Gd1 O6 2.343(3) .
Gd1 O7 2.348(3) .
Gd1 O8 2.406(3) .
Gd1 O9 2.419(3) .
Gd1 O10 2.474(3) .
Gd1 O3 2.483(3) .
Gd1 O4 2.497(3) .
Gd1 O2 2.511(3) .
Gd1 O1 2.532(3) .
Gd1 C5 2.860(4) .
Gd1 C4 2.890(4) .
O1 C4 1.254(5) .
O2 C4 1.252(5) .
O6 C6 1.242(5) .
O5 C6 1.245(5) .
O8 H8A 0.78(6) .
O8 H8B 0.78(7) .
O3 C5 1.244(5) .
O7 H7A 0.84(6) .
O7 H7B 0.69(6) .
O9 H9B 0.73(6) .
O9 H9A 0.87(7) .
C4 C1 1.502(5) .
C1 C3 1.389(5) 4_665
C1 C2 1.406(5) .
C2 C3 1.395(5) 2_546
C2 C5 1.494(5) 4_666
C5 O4 1.253(5) .
C5 C2 1.494(5) 4_565
C3 C1 1.389(5) 4_566
C3 C2 1.395(5) 2_556
C3 C6 1.527(5) .

loop_
_geom_torsion_atom_site_label_1
_geom_torsion_atom_site_label_2
_geom_torsion_atom_site_label_3
_geom_torsion_atom_site_label_4
_geom_torsion
_geom_torsion_site_symmetry_1
_geom_torsion_site_symmetry_4
O6 Gd1 O1 C4 -139.0(2) . .
O7 Gd1 O1 C4 169.6(3) . .
O8 Gd1 O1 C4 111.4(3) . .
O9 Gd1 O1 C4 -79.0(2) . .
O10 Gd1 O1 C4 85.7(2) . .
O3 Gd1 O1 C4 23.2(3) . .
O4 Gd1 O1 C4 -35.5(3) . .
O2 Gd1 O1 C4 -2.4(2) . .
C5 Gd1 O1 C4 -0.9(3) . .
O6 Gd1 O2 C4 91.5(3) . .
O7 Gd1 O2 C4 -6.6(3) . .
O8 Gd1 O2 C4 -122.2(2) . .
O9 Gd1 O2 C4 91.3(2) . .
O10 Gd1 O2 C4 -74.6(2) . .
O3 Gd1 O2 C4 -152.5(2) . .
O4 Gd1 O2 C4 162.1(2) . .
O1 Gd1 O2 C4 2.4(2) . .
C5 Gd1 O2 C4 -176.5(2) . .
O7 Gd1 O6 C6 81(3) . .
O8 Gd1 O6 C6 169(3) . .
O9 Gd1 O6 C6 -35(3) . .
O10 Gd1 O6 C6 124(3) . .
O3 Gd1 O6 C6 -132(3) . .
O4 Gd1 O6 C6 -112(3) . .
O2 Gd1 O6 C6 -35(4) . .
O1 Gd1 O6 C6 29(3) . .
C5 Gd1 O6 C6 -120(3) . .
C4 Gd1 O6 C6 4(4) . .
O6 Gd1 O3 C5 27.2(3) . .
O7 Gd1 O3 C5 131.6(3) . .
O8 Gd1 O3 C5 90.2(2) . .
O9 Gd1 O3 C5 -50.3(2) . .
O10 Gd1 O3 C5 164.4(2) . .
O4 Gd1 O3 C5 2.0(2) . .
O2 Gd1 O3 C5 -113.0(2) . .
O1 Gd1 O3 C5 -134.3(2) . .
C4 Gd1 O3 C5 -124.5(2) . .
Gd1 O2 C4 O1 -4.4(4) . .
Gd1 O2 C4 C1 171.3(3) . .
Gd1 O1 C4 O2 4.3(4) . .
Gd1 O1 C4 C1 -171.4(3) . .
O6 Gd1 C4 O2 -119.2(2) . .
O7 Gd1 C4 O2 174.4(2) . .
O8 Gd1 C4 O2 84.4(3) . .
O9 Gd1 C4 O2 -81.0(2) . .
O10 Gd1 C4 O2 98.4(2) . .
O3 Gd1 C4 O2 25.3(2) . .
O4 Gd1 C4 O2 -20.4(3) . .
O1 Gd1 C4 O2 -175.7(4) . .
C5 Gd1 C4 O2 3.6(2) . .
O6 Gd1 C4 O1 56.5(3) . .
O7 Gd1 C4 O1 -9.9(3) . .
O8 Gd1 C4 O1 -99.9(3) . .
O9 Gd1 C4 O1 94.7(3) . .
O10 Gd1 C4 O1 -85.9(2) . .
O3 Gd1 C4 O1 -159.0(2) . .
O4 Gd1 C4 O1 155.3(2) . .
O2 Gd1 C4 O1 175.7(4) . .
C5 Gd1 C4 O1 179.3(2) . .
O6 Gd1 C4 C1 147.4(19) . .
O7 Gd1 C4 C1 81(2) . .
O8 Gd1 C4 C1 -9(2) . .
O9 Gd1 C4 C1 -174(2) . .
O10 Gd1 C4 C1 5(2) . .
O3 Gd1 C4 C1 -68(2) . .
O4 Gd1 C4 C1 -114(2) . .
O2 Gd1 C4 C1 -93(2) . .
O1 Gd1 C4 C1 91(2) . .
C5 Gd1 C4 C1 -90(2) . .
O2 C4 C1 C3 -43.8(5) . 4_665
O1 C4 C1 C3 132.0(4) . 4_665
Gd1 C4 C1 C3 45(2) . 4_665
O2 C4 C1 C2 140.8(4) . .
O1 C4 C1 C2 -43.4(5) . .
Gd1 C4 C1 C2 -130.1(19) . .
C3 C1 C2 C3 -1.9(6) 4_665 2_546
C4 C1 C2 C3 173.5(3) . 2_546
C3 C1 C2 C5 172.0(3) 4_665 4_666
C4 C1 C2 C5 -12.5(5) . 4_666
Gd1 O3 C5 O4 -3.6(4) . .
Gd1 O3 C5 C2 174.3(3) . 4_565
O6 Gd1 C5 O3 -157.2(2) . .
O7 Gd1 C5 O3 -98.0(4) . .
O8 Gd1 C5 O3 -81.2(2) . .
O9 Gd1 C5 O3 132.2(2) . .
O10 Gd1 C5 O3 -15.2(2) . .
O4 Gd1 C5 O3 -176.4(4) . .
O2 Gd1 C5 O3 60.1(2) . .
O1 Gd1 C5 O3 58.9(3) . .
C4 Gd1 C5 O3 58.5(2) . .
O6 Gd1 C5 O4 19.2(2) . .
O7 Gd1 C5 O4 78.4(4) . .
O8 Gd1 C5 O4 95.2(3) . .
O9 Gd1 C5 O4 -51.4(3) . .
O10 Gd1 C5 O4 161.2(2) . .
O3 Gd1 C5 O4 176.4(4) . .
O2 Gd1 C5 O4 -123.5(2) . .
O1 Gd1 C5 O4 -124.7(2) . .
C4 Gd1 C5 O4 -125.1(2) . .
O6 Gd1 C5 C2 118(3) . 4_565
O7 Gd1 C5 C2 177(3) . 4_565
O8 Gd1 C5 C2 -166(3) . 4_565
O9 Gd1 C5 C2 48(3) . 4_565
O10 Gd1 C5 C2 -100(3) . 4_565
O3 Gd1 C5 C2 -85(3) . 4_565
O4 Gd1 C5 C2 99(3) . 4_565
O2 Gd1 C5 C2 -25(3) . 4_565
O1 Gd1 C5 C2 -26(3) . 4_565
C4 Gd1 C5 C2 -26(3) . 4_565
Gd1 O6 C6 O5 -18E1(10) . .
Gd1 O6 C6 C3 0(4) . .
C1 C3 C6 O6 -99.1(4) 4_566 .
C2 C3 C6 O6 84.8(5) 2_556 .
C1 C3 C6 O5 79.3(5) 4_566 .
C2 C3 C6 O5 -96.8(4) 2_556 .
O3 C5 O4 Gd1 3.6(4) . .
C2 C5 O4 Gd1 -174.3(3) 4_565 .
O6 Gd1 O4 C5 -160.4(3) . .
O7 Gd1 O4 C5 -140.6(2) . .
O8 Gd1 O4 C5 -77.7(2) . .
O9 Gd1 O4 C5 125.3(3) . .
O10 Gd1 O4 C5 -22.4(3) . .
O3 Gd1 O4 C5 -2.0(2) . .
O2 Gd1 O4 C5 55.2(2) . .
O1 Gd1 O4 C5 80.5(3) . .
C4 Gd1 O4 C5 63.9(3) . .
